data_7132365
loop_
_publ_author_name
'He, Jiwen'
'Li, Xiaohua'
'He, Qiuqin'
'Fan, Renhua'

_publ_section_title
;
 Cascade alkyl migration in 2-alkynylanilines for the synthesis of
 benzenoid ring multi-functionalized indoles.
;
_journal_issue 1
_journal_name_full 'Chemical communications (Cambridge, England)'
_journal_page_first 71
_journal_page_last 74
_journal_paper_doi 10.1039/d3cc04815b
_journal_volume 60
_journal_year 2023
_chemical_formula_sum 'C27 H27 N O3 S'
_chemical_formula_weight 445.55
_space_group_crystal_system triclinic
_space_group_IT_number 2
_space_group_name_Hall '-P 1'
_space_group_name_H-M_alt 'P -1'
_atom_sites_solution_hydrogens geom
_audit_creation_method SHELXL-2019/2
_audit_update_record
;
2023-09-12 deposited with the CCDC.	2023-11-16 downloaded from the CCDC.
;
_cell_angle_alpha 105.482(2)
_cell_angle_beta 102.087(2)
_cell_angle_gamma 92.734(2)
_cell_formula_units_Z 2
_cell_length_a 9.2045(6)
_cell_length_b 10.3746(7)
_cell_length_c 12.3389(8)
_cell_measurement_reflns_used 9951
_cell_measurement_temperature 173(2)
_cell_measurement_theta_max 59.51
_cell_measurement_theta_min 3.32
_cell_volume 1103.62(13)
_computing_cell_refinement 'Bruker SAINT'
_computing_data_collection 'Bruker APEX2'
_computing_data_reduction 'Bruker SAINT'
_computing_molecular_graphics 'Bruker SHELXTL'
_computing_publication_material 'Bruker SHELXTL'
_computing_structure_refinement 'SHELXL-2019/2 (Sheldrick, 2019)'
_computing_structure_solution 'SHELXT 2014/5 (Sheldrick, 2014)'
_diffrn_ambient_temperature 173(2)
_diffrn_measured_fraction_theta_full 0.993
_diffrn_measured_fraction_theta_max 0.994
_diffrn_measurement_device_type 'Bruker APEX-II CCD'
_diffrn_measurement_method '\f and \w scans'
_diffrn_radiation_type GaK\a
_diffrn_radiation_wavelength 1.34138
_diffrn_reflns_av_R_equivalents 0.0420
_diffrn_reflns_av_unetI/netI 0.0229
_diffrn_reflns_Laue_measured_fraction_full 0.993
_diffrn_reflns_Laue_measured_fraction_max 0.994
_diffrn_reflns_limit_h_max 11
_diffrn_reflns_limit_h_min -11
_diffrn_reflns_limit_k_max 13
_diffrn_reflns_limit_k_min -13
_diffrn_reflns_limit_l_max 15
_diffrn_reflns_limit_l_min -15
_diffrn_reflns_number 32984
_diffrn_reflns_point_group_measured_fraction_full 0.993
_diffrn_reflns_point_group_measured_fraction_max 0.994
_diffrn_reflns_theta_full 53.594
_diffrn_reflns_theta_max 58.994
_diffrn_reflns_theta_min 3.870
_exptl_absorpt_coefficient_mu 1.004
_exptl_absorpt_correction_T_max 0.752
_exptl_absorpt_correction_T_min 0.673
_exptl_absorpt_correction_type multi-scan
_exptl_absorpt_process_details sadabs
_exptl_crystal_colour colourless
_exptl_crystal_density_diffrn 1.341
_exptl_crystal_description block
_exptl_crystal_F_000 472
_exptl_crystal_size_max 0.050
_exptl_crystal_size_mid 0.040
_exptl_crystal_size_min 0.030
_refine_diff_density_max 0.425
_refine_diff_density_min -0.427
_refine_diff_density_rms 0.040
_refine_ls_extinction_method none
_refine_ls_goodness_of_fit_ref 1.040
_refine_ls_hydrogen_treatment constr
_refine_ls_matrix_type full
_refine_ls_number_parameters 292
_refine_ls_number_reflns 4802
_refine_ls_number_restraints 0
_refine_ls_restrained_S_all 1.040
_refine_ls_R_factor_all 0.0382
_refine_ls_R_factor_gt 0.0343
_refine_ls_shift/su_max 0.001
_refine_ls_shift/su_mean 0.000
_refine_ls_structure_factor_coef Fsqd
_refine_ls_weighting_details 'w=1/[\s^2^(Fo^2^)+(0.0421P)^2^+0.4836P] where P=(Fo^2^+2Fc^2^)/3'
_refine_ls_weighting_scheme calc
_refine_ls_wR_factor_gt 0.0886
_refine_ls_wR_factor_ref 0.0918
_reflns_Friedel_coverage 0.000
_reflns_number_gt 4387
_reflns_number_total 4802
_reflns_threshold_expression 'I > 2\s(I)'
_cod_data_source_file d3cc04815b2.cif
_cod_data_source_block ga_220301b_a
_cod_depositor_comments 'Adding full bibliography for 7132361--7132365.cif.'
_cod_database_code 7132365
_shelx_shelxl_version_number 2019/2
_shelx_space_group_comment
; 
The symmetry employed for this shelxl refinement is uniquely defined 
by the following loop, which should always be used as a source of 
symmetry information in preference to the above space-group names. 
They are only intended as comments. 
;
_shelx_estimated_absorpt_t_min 0.951
_shelx_estimated_absorpt_t_max 0.970

loop_
_space_group_symop_operation_xyz
'x, y, z'
'-x, -y, -z'

loop_
_atom_site_label
_atom_site_type_symbol
_atom_site_fract_x
_atom_site_fract_y
_atom_site_fract_z
_atom_site_U_iso_or_equiv
_atom_site_adp_type
_atom_site_occupancy
_atom_site_site_symmetry_order
_atom_site_calc_flag
_atom_site_refinement_flags_posn
_atom_site_refinement_flags_adp
_atom_site_refinement_flags_occupancy
_atom_site_disorder_assembly
_atom_site_disorder_group
S1 S 0.89435(3) 0.76101(3) 0.73461(3) 0.02139(9) Uani 1 1 d . . . . .
O1 O 0.93743(10) 0.83651(10) 0.66271(8) 0.0274(2) Uani 1 1 d . . . . .
O2 O 0.99684(10) 0.67903(10) 0.78020(8) 0.0283(2) Uani 1 1 d . . . . .
O3 O 0.28831(10) 0.86846(10) 0.40422(9) 0.0319(2) Uani 1 1 d . . . . .
N1 N 0.73682(11) 0.65693(10) 0.65599(9) 0.0211(2) Uani 1 1 d . . . . .
C1 C 0.65072(14) 0.61359(12) 0.72813(11) 0.0227(3) Uani 1 1 d . . . . .
C2 C 0.51062(14) 0.64738(13) 0.70345(11) 0.0247(3) Uani 1 1 d . . . . .
H2 H 0.433387 0.631098 0.740108 0.030 Uiso 1 1 calc R U . . .
C3 C 0.49662(14) 0.71206(13) 0.61269(11) 0.0231(3) Uani 1 1 d . . . . .
C4 C 0.37439(14) 0.76164(13) 0.55517(11) 0.0257(3) Uani 1 1 d . . . . .
H4 H 0.281415 0.762024 0.577114 0.031 Uiso 1 1 calc R U . . .
C5 C 0.39493(14) 0.81003(13) 0.46501(11) 0.0249(3) Uani 1 1 d . . . . .
C6 C 0.52730(14) 0.79807(13) 0.42375(11) 0.0239(3) Uani 1 1 d . . . . .
C7 C 0.52485(15) 0.83988(15) 0.31512(12) 0.0309(3) Uani 1 1 d . . . . .
H7A H 0.506428 0.935590 0.330058 0.037 Uiso 1 1 calc R U . . .
H7B H 0.440263 0.786218 0.253398 0.037 Uiso 1 1 calc R U . . .
C8 C 0.66762(17) 0.82263(17) 0.27187(13) 0.0359(3) Uani 1 1 d . . . . .
H8A H 0.645638 0.814853 0.188187 0.043 Uiso 1 1 calc R U . . .
H8B H 0.740962 0.902723 0.312580 0.043 Uiso 1 1 calc R U . . .
C9 C 0.73326(16) 0.69856(16) 0.29254(12) 0.0336(3) Uani 1 1 d . . . . .
H9A H 0.821358 0.684737 0.258207 0.040 Uiso 1 1 calc R U . . .
H9B H 0.658440 0.619064 0.253914 0.040 Uiso 1 1 calc R U . . .
C10 C 0.78021(14) 0.71103(14) 0.42177(11) 0.0249(3) Uani 1 1 d . . . . .
H10 H 0.860761 0.787923 0.457822 0.030 Uiso 1 1 calc R U . . .
C11 C 0.64861(13) 0.74357(12) 0.47832(10) 0.0214(2) Uani 1 1 d . . . . .
C12 C 0.63267(13) 0.71155(12) 0.57939(10) 0.0211(2) Uani 1 1 d . . . . .
C13 C 0.83575(13) 0.87022(13) 0.84888(11) 0.0225(2) Uani 1 1 d . . . . .
C14 C 0.87051(15) 0.85138(13) 0.95838(11) 0.0261(3) Uani 1 1 d . . . . .
H14 H 0.927966 0.781339 0.972306 0.031 Uiso 1 1 calc R U . . .
C15 C 0.82022(15) 0.93611(14) 1.04689(12) 0.0290(3) Uani 1 1 d . . . . .
H15 H 0.845712 0.925101 1.122331 0.035 Uiso 1 1 calc R U . . .
C16 C 0.73292(15) 1.03718(14) 1.02717(12) 0.0293(3) Uani 1 1 d . . . . .
C17 C 0.70063(15) 1.05414(14) 0.91663(12) 0.0298(3) Uani 1 1 d . . . . .
H17 H 0.641945 1.123313 0.902336 0.036 Uiso 1 1 calc R U . . .
C18 C 0.75206(15) 0.97256(13) 0.82713(12) 0.0263(3) Uani 1 1 d . . . . .
H18 H 0.730666 0.986163 0.752510 0.032 Uiso 1 1 calc R U . . .
C19 C 0.67500(18) 1.12719(17) 1.12245(14) 0.0406(4) Uani 1 1 d . . . . .
H19A H 0.729780 1.217262 1.146163 0.061 Uiso 1 1 calc R U . . .
H19B H 0.689128 1.090021 1.188614 0.061 Uiso 1 1 calc R U . . .
H19C H 0.568340 1.132933 1.094666 0.061 Uiso 1 1 calc R U . . .
C20 C 0.71136(14) 0.53835(13) 0.80946(11) 0.0236(3) Uani 1 1 d . . . . .
C21 C 0.81280(16) 0.44513(14) 0.78637(12) 0.0284(3) Uani 1 1 d . . . . .
H21 H 0.847230 0.430815 0.717134 0.034 Uiso 1 1 calc R U . . .
C22 C 0.86388(17) 0.37296(15) 0.86409(13) 0.0343(3) Uani 1 1 d . . . . .
H22 H 0.933020 0.309478 0.847681 0.041 Uiso 1 1 calc R U . . .
C23 C 0.81469(17) 0.39299(15) 0.96520(13) 0.0357(3) Uani 1 1 d . . . . .
H23 H 0.851482 0.344838 1.018922 0.043 Uiso 1 1 calc R U . . .
C24 C 0.71182(18) 0.48333(15) 0.98776(12) 0.0348(3) Uani 1 1 d . . . . .
H24 H 0.675904 0.495394 1.056199 0.042 Uiso 1 1 calc R U . . .
C25 C 0.66076(16) 0.55634(14) 0.91130(12) 0.0295(3) Uani 1 1 d . . . . .
H25 H 0.590955 0.619057 0.928031 0.035 Uiso 1 1 calc R U . . .
C26 C 0.14706(16) 0.87303(17) 0.43297(14) 0.0368(3) Uani 1 1 d . . . . .
H26A H 0.101372 0.781188 0.419528 0.055 Uiso 1 1 calc R U . . .
H26B H 0.082188 0.918402 0.384702 0.055 Uiso 1 1 calc R U . . .
H26C H 0.159939 0.922662 0.514578 0.055 Uiso 1 1 calc R U . . .
C27 C 0.84668(16) 0.58256(15) 0.43718(13) 0.0325(3) Uani 1 1 d . . . . .
H27A H 0.910212 0.601192 0.515211 0.049 Uiso 1 1 calc R U . . .
H27B H 0.906648 0.552257 0.380119 0.049 Uiso 1 1 calc R U . . .
H27C H 0.765664 0.512138 0.426060 0.049 Uiso 1 1 calc R U . . .

loop_
_atom_site_aniso_label
_atom_site_aniso_U_11
_atom_site_aniso_U_22
_atom_site_aniso_U_33
_atom_site_aniso_U_23
_atom_site_aniso_U_13
_atom_site_aniso_U_12
S1 0.01731(15) 0.02509(16) 0.02247(16) 0.00906(12) 0.00311(11) 0.00236(11)
O1 0.0246(5) 0.0326(5) 0.0269(5) 0.0126(4) 0.0057(4) -0.0017(4)
O2 0.0208(4) 0.0318(5) 0.0328(5) 0.0122(4) 0.0023(4) 0.0071(4)
O3 0.0216(5) 0.0396(5) 0.0394(6) 0.0208(4) 0.0043(4) 0.0092(4)
N1 0.0190(5) 0.0242(5) 0.0209(5) 0.0088(4) 0.0036(4) 0.0014(4)
C1 0.0243(6) 0.0229(6) 0.0216(6) 0.0072(5) 0.0064(5) 0.0000(5)
C2 0.0236(6) 0.0279(6) 0.0248(6) 0.0100(5) 0.0078(5) 0.0010(5)
C3 0.0216(6) 0.0257(6) 0.0226(6) 0.0076(5) 0.0057(5) 0.0013(5)
C4 0.0182(6) 0.0305(7) 0.0297(7) 0.0098(5) 0.0068(5) 0.0043(5)
C5 0.0205(6) 0.0260(6) 0.0275(6) 0.0097(5) 0.0013(5) 0.0037(5)
C6 0.0214(6) 0.0263(6) 0.0242(6) 0.0101(5) 0.0026(5) 0.0000(5)
C7 0.0268(7) 0.0403(8) 0.0293(7) 0.0193(6) 0.0027(5) 0.0027(6)
C8 0.0316(7) 0.0525(9) 0.0297(7) 0.0227(7) 0.0069(6) 0.0002(6)
C9 0.0308(7) 0.0474(9) 0.0246(7) 0.0108(6) 0.0100(6) 0.0045(6)
C10 0.0203(6) 0.0325(7) 0.0232(6) 0.0086(5) 0.0065(5) 0.0029(5)
C11 0.0187(6) 0.0238(6) 0.0214(6) 0.0071(5) 0.0035(5) 0.0002(5)
C12 0.0184(5) 0.0232(6) 0.0216(6) 0.0075(5) 0.0030(4) 0.0025(5)
C13 0.0194(6) 0.0241(6) 0.0228(6) 0.0069(5) 0.0024(5) -0.0002(5)
C14 0.0248(6) 0.0276(6) 0.0262(6) 0.0115(5) 0.0023(5) -0.0004(5)
C15 0.0289(7) 0.0340(7) 0.0235(6) 0.0094(5) 0.0045(5) -0.0043(5)
C16 0.0236(6) 0.0294(7) 0.0314(7) 0.0030(5) 0.0078(5) -0.0048(5)
C17 0.0265(7) 0.0267(7) 0.0346(7) 0.0078(6) 0.0046(5) 0.0039(5)
C18 0.0254(6) 0.0272(6) 0.0261(6) 0.0101(5) 0.0019(5) 0.0031(5)
C19 0.0359(8) 0.0425(9) 0.0396(8) 0.0002(7) 0.0162(7) -0.0017(7)
C20 0.0253(6) 0.0226(6) 0.0223(6) 0.0078(5) 0.0032(5) -0.0019(5)
C21 0.0323(7) 0.0271(7) 0.0271(7) 0.0095(5) 0.0071(5) 0.0032(5)
C22 0.0346(7) 0.0309(7) 0.0392(8) 0.0157(6) 0.0044(6) 0.0064(6)
C23 0.0393(8) 0.0358(8) 0.0326(7) 0.0195(6) -0.0018(6) -0.0013(6)
C24 0.0442(8) 0.0379(8) 0.0234(7) 0.0124(6) 0.0069(6) -0.0028(6)
C25 0.0337(7) 0.0300(7) 0.0268(7) 0.0099(5) 0.0090(5) 0.0023(6)
C26 0.0243(7) 0.0453(9) 0.0445(8) 0.0165(7) 0.0086(6) 0.0153(6)
C27 0.0313(7) 0.0360(8) 0.0319(7) 0.0079(6) 0.0114(6) 0.0103(6)

loop_
_atom_type_symbol
_atom_type_description
_atom_type_scat_dispersion_real
_atom_type_scat_dispersion_imag
_atom_type_scat_source
C C 0.0137 0.0067 'International Tables Vol C Tables 4.2.6.8 and 6.1.1.4'
H H 0.0000 0.0000 'International Tables Vol C Tables 4.2.6.8 and 6.1.1.4'
N N 0.0241 0.0134 'International Tables Vol C Tables 4.2.6.8 and 6.1.1.4'
O O 0.0389 0.0241 'International Tables Vol C Tables 4.2.6.8 and 6.1.1.4'
S S 0.2925 0.4295 'International Tables Vol C Tables 4.2.6.8 and 6.1.1.4'

loop_
_geom_angle_atom_site_label_1
_geom_angle_atom_site_label_2
_geom_angle_atom_site_label_3
_geom_angle
_geom_angle_site_symmetry_1
_geom_angle_site_symmetry_3
_geom_angle_publ_flag
O2 S1 O1 119.33(6) . . ?
O2 S1 N1 106.72(6) . . ?
O1 S1 N1 107.33(5) . . ?
O2 S1 C13 109.01(6) . . ?
O1 S1 C13 109.10(6) . . ?
N1 S1 C13 104.30(6) . . ?
C5 O3 C26 117.53(11) . . ?
C12 N1 C1 105.55(9) . . ?
C12 N1 S1 115.89(8) . . ?
C1 N1 S1 112.57(8) . . ?
C2 C1 N1 109.43(11) . . ?
C2 C1 C20 127.65(12) . . ?
N1 C1 C20 122.85(11) . . ?
C1 C2 C3 109.12(11) . . ?
C1 C2 H2 125.4 . . ?
C3 C2 H2 125.4 . . ?
C4 C3 C12 121.06(11) . . ?
C4 C3 C2 131.15(12) . . ?
C12 C3 C2 107.65(11) . . ?
C5 C4 C3 116.90(12) . . ?
C5 C4 H4 121.6 . . ?
C3 C4 H4 121.6 . . ?
O3 C5 C4 123.78(12) . . ?
O3 C5 C6 113.88(11) . . ?
C4 C5 C6 122.28(12) . . ?
C11 C6 C5 120.94(11) . . ?
C11 C6 C7 123.18(12) . . ?
C5 C6 C7 115.79(11) . . ?
C6 C7 C8 114.29(11) . . ?
C6 C7 H7A 108.7 . . ?
C8 C7 H7A 108.7 . . ?
C6 C7 H7B 108.7 . . ?
C8 C7 H7B 108.7 . . ?
H7A C7 H7B 107.6 . . ?
C9 C8 C7 110.45(12) . . ?
C9 C8 H8A 109.6 . . ?
C7 C8 H8A 109.6 . . ?
C9 C8 H8B 109.6 . . ?
C7 C8 H8B 109.6 . . ?
H8A C8 H8B 108.1 . . ?
C8 C9 C10 111.31(12) . . ?
C8 C9 H9A 109.4 . . ?
C10 C9 H9A 109.4 . . ?
C8 C9 H9B 109.4 . . ?
C10 C9 H9B 109.4 . . ?
H9A C9 H9B 108.0 . . ?
C11 C10 C9 110.18(10) . . ?
C11 C10 C27 114.06(11) . . ?
C9 C10 C27 108.85(11) . . ?
C11 C10 H10 107.8 . . ?
C9 C10 H10 107.8 . . ?
C27 C10 H10 107.8 . . ?
C6 C11 C12 115.64(11) . . ?
C6 C11 C10 120.00(11) . . ?
C12 C11 C10 124.11(11) . . ?
C3 C12 C11 122.24(11) . . ?
C3 C12 N1 107.97(10) . . ?
C11 C12 N1 129.28(11) . . ?
C14 C13 C18 121.17(12) . . ?
C14 C13 S1 119.75(10) . . ?
C18 C13 S1 119.06(10) . . ?
C15 C14 C13 119.08(12) . . ?
C15 C14 H14 120.5 . . ?
C13 C14 H14 120.5 . . ?
C14 C15 C16 121.11(12) . . ?
C14 C15 H15 119.4 . . ?
C16 C15 H15 119.4 . . ?
C15 C16 C17 118.47(13) . . ?
C15 C16 C19 121.24(14) . . ?
C17 C16 C19 120.29(14) . . ?
C18 C17 C16 121.57(13) . . ?
C18 C17 H17 119.2 . . ?
C16 C17 H17 119.2 . . ?
C17 C18 C13 118.55(12) . . ?
C17 C18 H18 120.7 . . ?
C13 C18 H18 120.7 . . ?
C16 C19 H19A 109.5 . . ?
C16 C19 H19B 109.5 . . ?
H19A C19 H19B 109.5 . . ?
C16 C19 H19C 109.5 . . ?
H19A C19 H19C 109.5 . . ?
H19B C19 H19C 109.5 . . ?
C21 C20 C25 118.77(12) . . ?
C21 C20 C1 122.16(12) . . ?
C25 C20 C1 119.00(12) . . ?
C22 C21 C20 120.31(13) . . ?
C22 C21 H21 119.8 . . ?
C20 C21 H21 119.8 . . ?
C23 C22 C21 120.38(14) . . ?
C23 C22 H22 119.8 . . ?
C21 C22 H22 119.8 . . ?
C24 C23 C22 119.71(13) . . ?
C24 C23 H23 120.1 . . ?
C22 C23 H23 120.1 . . ?
C23 C24 C25 120.42(14) . . ?
C23 C24 H24 119.8 . . ?
C25 C24 H24 119.8 . . ?
C24 C25 C20 120.39(14) . . ?
C24 C25 H25 119.8 . . ?
C20 C25 H25 119.8 . . ?
O3 C26 H26A 109.5 . . ?
O3 C26 H26B 109.5 . . ?
H26A C26 H26B 109.5 . . ?
O3 C26 H26C 109.5 . . ?
H26A C26 H26C 109.5 . . ?
H26B C26 H26C 109.5 . . ?
C10 C27 H27A 109.5 . . ?
C10 C27 H27B 109.5 . . ?
H27A C27 H27B 109.5 . . ?
C10 C27 H27C 109.5 . . ?
H27A C27 H27C 109.5 . . ?
H27B C27 H27C 109.5 . . ?

loop_
_geom_bond_atom_site_label_1
_geom_bond_atom_site_label_2
_geom_bond_distance
_geom_bond_site_symmetry_2
_geom_bond_publ_flag
S1 O2 1.4281(9) . ?
S1 O1 1.4305(9) . ?
S1 N1 1.7064(11) . ?
S1 C13 1.7569(13) . ?
O3 C5 1.3727(15) . ?
O3 C26 1.4173(17) . ?
N1 C12 1.4463(15) . ?
N1 C1 1.4484(15) . ?
C1 C2 1.3469(18) . ?
C1 C20 1.4674(17) . ?
C2 C3 1.4388(17) . ?
C2 H2 0.9500 . ?
C3 C4 1.3963(17) . ?
C3 C12 1.3971(17) . ?
C4 C5 1.3794(18) . ?
C4 H4 0.9500 . ?
C5 C6 1.4140(18) . ?
C6 C11 1.4030(17) . ?
C6 C7 1.5113(17) . ?
C7 C8 1.520(2) . ?
C7 H7A 0.9900 . ?
C7 H7B 0.9900 . ?
C8 C9 1.507(2) . ?
C8 H8A 0.9900 . ?
C8 H8B 0.9900 . ?
C9 C10 1.5304(18) . ?
C9 H9A 0.9900 . ?
C9 H9B 0.9900 . ?
C10 C11 1.5282(17) . ?
C10 C27 1.5333(19) . ?
C10 H10 1.0000 . ?
C11 C12 1.4073(17) . ?
C13 C14 1.3899(18) . ?
C13 C18 1.3915(18) . ?
C14 C15 1.385(2) . ?
C14 H14 0.9500 . ?
C15 C16 1.392(2) . ?
C15 H15 0.9500 . ?
C16 C17 1.394(2) . ?
C16 C19 1.504(2) . ?
C17 C18 1.3850(19) . ?
C17 H17 0.9500 . ?
C18 H18 0.9500 . ?
C19 H19A 0.9800 . ?
C19 H19B 0.9800 . ?
C19 H19C 0.9800 . ?
C20 C21 1.3923(19) . ?
C20 C25 1.3997(18) . ?
C21 C22 1.3890(19) . ?
C21 H21 0.9500 . ?
C22 C23 1.383(2) . ?
C22 H22 0.9500 . ?
C23 C24 1.381(2) . ?
C23 H23 0.9500 . ?
C24 C25 1.3837(19) . ?
C24 H24 0.9500 . ?
C25 H25 0.9500 . ?
C26 H26A 0.9800 . ?
C26 H26B 0.9800 . ?
C26 H26C 0.9800 . ?
C27 H27A 0.9800 . ?
C27 H27B 0.9800 . ?
C27 H27C 0.9800 . ?

loop_
_geom_torsion_atom_site_label_1
_geom_torsion_atom_site_label_2
_geom_torsion_atom_site_label_3
_geom_torsion_atom_site_label_4
_geom_torsion
_geom_torsion_site_symmetry_1
_geom_torsion_site_symmetry_2
_geom_torsion_site_symmetry_3
_geom_torsion_site_symmetry_4
_geom_torsion_publ_flag
O2 S1 N1 C12 -165.51(9) . . . . ?
O1 S1 N1 C12 -36.49(10) . . . . ?
C13 S1 N1 C12 79.18(9) . . . . ?
O2 S1 N1 C1 72.86(9) . . . . ?
O1 S1 N1 C1 -158.12(8) . . . . ?
C13 S1 N1 C1 -42.45(10) . . . . ?
C12 N1 C1 C2 -4.01(13) . . . . ?
S1 N1 C1 C2 123.33(10) . . . . ?
C12 N1 C1 C20 173.01(11) . . . . ?
S1 N1 C1 C20 -59.66(14) . . . . ?
N1 C1 C2 C3 1.09(15) . . . . ?
C20 C1 C2 C3 -175.74(12) . . . . ?
C1 C2 C3 C4 178.02(14) . . . . ?
C1 C2 C3 C12 2.40(15) . . . . ?
C12 C3 C4 C5 -0.23(19) . . . . ?
C2 C3 C4 C5 -175.36(13) . . . . ?
C26 O3 C5 C4 -3.1(2) . . . . ?
C26 O3 C5 C6 174.30(12) . . . . ?
C3 C4 C5 O3 -176.40(12) . . . . ?
C3 C4 C5 C6 6.4(2) . . . . ?
O3 C5 C6 C11 178.38(11) . . . . ?
C4 C5 C6 C11 -4.2(2) . . . . ?
O3 C5 C6 C7 -4.95(17) . . . . ?
C4 C5 C6 C7 172.47(12) . . . . ?
C11 C6 C7 C8 -2.1(2) . . . . ?
C5 C6 C7 C8 -178.67(13) . . . . ?
C6 C7 C8 C9 35.97(18) . . . . ?
C7 C8 C9 C10 -63.62(16) . . . . ?
C8 C9 C10 C11 54.55(15) . . . . ?
C8 C9 C10 C27 -179.69(11) . . . . ?
C5 C6 C11 C12 -4.24(18) . . . . ?
C7 C6 C11 C12 179.34(12) . . . . ?
C5 C6 C11 C10 170.35(12) . . . . ?
C7 C6 C11 C10 -6.07(19) . . . . ?
C9 C10 C11 C6 -19.83(17) . . . . ?
C27 C10 C11 C6 -142.59(12) . . . . ?
C9 C10 C11 C12 154.28(12) . . . . ?
C27 C10 C11 C12 31.52(17) . . . . ?
C4 C3 C12 C11 -8.54(19) . . . . ?
C2 C3 C12 C11 167.61(12) . . . . ?
C4 C3 C12 N1 178.98(11) . . . . ?
C2 C3 C12 N1 -4.87(14) . . . . ?
C6 C11 C12 C3 10.48(18) . . . . ?
C10 C11 C12 C3 -163.86(12) . . . . ?
C6 C11 C12 N1 -178.77(12) . . . . ?
C10 C11 C12 N1 6.9(2) . . . . ?
C1 N1 C12 C3 5.42(13) . . . . ?
S1 N1 C12 C3 -119.88(10) . . . . ?
C1 N1 C12 C11 -166.35(12) . . . . ?
S1 N1 C12 C11 68.34(15) . . . . ?
O2 S1 C13 C14 -10.48(12) . . . . ?
O1 S1 C13 C14 -142.36(10) . . . . ?
N1 S1 C13 C14 103.21(11) . . . . ?
O2 S1 C13 C18 170.97(10) . . . . ?
O1 S1 C13 C18 39.09(12) . . . . ?
N1 S1 C13 C18 -75.34(11) . . . . ?
C18 C13 C14 C15 0.18(19) . . . . ?
S1 C13 C14 C15 -178.33(10) . . . . ?
C13 C14 C15 C16 1.5(2) . . . . ?
C14 C15 C16 C17 -1.9(2) . . . . ?
C14 C15 C16 C19 178.49(13) . . . . ?
C15 C16 C17 C18 0.6(2) . . . . ?
C19 C16 C17 C18 -179.81(13) . . . . ?
C16 C17 C18 C13 1.1(2) . . . . ?
C14 C13 C18 C17 -1.46(19) . . . . ?
S1 C13 C18 C17 177.06(10) . . . . ?
C2 C1 C20 C21 142.03(14) . . . . ?
N1 C1 C20 C21 -34.42(18) . . . . ?
C2 C1 C20 C25 -35.1(2) . . . . ?
N1 C1 C20 C25 148.46(12) . . . . ?
C25 C20 C21 C22 -0.8(2) . . . . ?
C1 C20 C21 C22 -177.97(13) . . . . ?
C20 C21 C22 C23 -0.1(2) . . . . ?
C21 C22 C23 C24 1.3(2) . . . . ?
C22 C23 C24 C25 -1.7(2) . . . . ?
C23 C24 C25 C20 0.8(2) . . . . ?
C21 C20 C25 C24 0.5(2) . . . . ?
C1 C20 C25 C24 177.71(12) . . . . ?
